data_7049425
loop_
_publ_author_name
'Fern\'andez-Alvarez, Francisco J'
'Polo, V\'ictor'
'Garc\'ia-Ordu\~na, Pilar'
'Lahoz, Fernando J.'
'P\'erez-Torrente, Jes\'us J'
'Oro, Luis A.'
'Lalrempuia, Ralte'

_publ_section_title
;
 Synthesis and reactivity at the Ir-<sup>Me</sup>Tpm platform: from
 \k<sup>1</sup>-N coordination to \k<sup>3</sup>-N-based organometallic
 chemistry.
;
_journal_issue 19
_journal_name_full 'Dalton transactions (Cambridge, England : 2003)'
_journal_page_first 6455
_journal_page_last 6463
_journal_paper_doi 10.1039/c9dt00703b
_journal_volume 48
_journal_year 2019
_chemical_formula_moiety 'C25 H38 Ir N6 O, C F3 O3 S'
_chemical_formula_sum 'C26 H38 F3 Ir N6 O4 S'
_chemical_formula_weight 779.88
_space_group_crystal_system triclinic
_space_group_IT_number 2
_space_group_name_Hall '-P 1'
_space_group_name_H-M_alt 'P -1'
_symmetry_space_group_name_Hall '-P 1'
_symmetry_space_group_name_H-M 'P -1'
_atom_sites_solution_hydrogens mixed
_audit_creation_method SHELXL-2014
_audit_update_record
;
2017-12-21 deposited with the CCDC.    2019-03-25 downloaded from the CCDC.
;
_cell_angle_alpha 75.6490(10)
_cell_angle_beta 85.0880(10)
_cell_angle_gamma 79.8680(10)
_cell_formula_units_Z 2
_cell_length_a 8.2713(3)
_cell_length_b 9.7845(4)
_cell_length_c 19.0733(7)
_cell_measurement_reflns_used 9948
_cell_measurement_temperature 100(2)
_cell_measurement_theta_max 29.441
_cell_measurement_theta_min 2.664
_cell_volume 1470.69(10)
_computing_cell_refinement 'SAINT+ in APEX2 v. 2008.4 (Bruker AXS, 2008)'
_computing_data_collection 'SMART in APEX2 v. 2008.4 (Bruker AXS, 2008)'
_computing_data_reduction 'SAINT+ in APEX2 v. 2008.4 (Bruker AXS, 2008)'
_computing_molecular_graphics 'XP program, SHELXTL v6.12, Bruker2000'
_computing_publication_material 'XCIF program, PLATON(Spek, 1998)'
_computing_structure_refinement 'SHELXL-2014 (Sheldrick, 2014)'
_computing_structure_solution 'SHELXS-2013 (Sheldrick, 2013)'
_diffrn_ambient_temperature 100(2)
_diffrn_detector_area_resol_mean 8.26
_diffrn_measured_fraction_theta_full 1.000
_diffrn_measured_fraction_theta_max 0.902
_diffrn_measurement_device_type 'Bruker APEX DUO CCD system'
_diffrn_measurement_method 'narrow \w frames'
_diffrn_radiation_monochromator graphite
_diffrn_radiation_source 'fine-focus sealed tube'
_diffrn_radiation_type MoK\a
_diffrn_radiation_wavelength 0.71073
_diffrn_reflns_av_R_equivalents 0.0172
_diffrn_reflns_av_unetI/netI 0.0212
_diffrn_reflns_Laue_measured_fraction_full 1.000
_diffrn_reflns_Laue_measured_fraction_max 0.902
_diffrn_reflns_limit_h_max 11
_diffrn_reflns_limit_h_min -11
_diffrn_reflns_limit_k_max 13
_diffrn_reflns_limit_k_min -13
_diffrn_reflns_limit_l_max 26
_diffrn_reflns_limit_l_min -24
_diffrn_reflns_number 17642
_diffrn_reflns_point_group_measured_fraction_full 1.000
_diffrn_reflns_point_group_measured_fraction_max 0.902
_diffrn_reflns_theta_full 25.242
_diffrn_reflns_theta_max 29.613
_diffrn_reflns_theta_min 2.177
_exptl_absorpt_coefficient_mu 4.672
_exptl_absorpt_correction_T_max 0.6245
_exptl_absorpt_correction_T_min 0.4685
_exptl_absorpt_correction_type multi-scan
_exptl_absorpt_process_details
;
 SADABS: Area-Detector Absorption Correction. (1996) Bruker-AXS 
 within APEX2 package.
;
_exptl_crystal_colour white
_exptl_crystal_density_diffrn 1.761
_exptl_crystal_description prism
_exptl_crystal_F_000 776
_exptl_crystal_recrystallization_method 'Re-crystallisation from solvent: dichloromethane / pentane'
_exptl_crystal_size_max 0.231
_exptl_crystal_size_mid 0.103
_exptl_crystal_size_min 0.085
_refine_diff_density_max 2.017
_refine_diff_density_min -0.526
_refine_diff_density_rms 0.091
_refine_ls_extinction_method none
_refine_ls_goodness_of_fit_ref 1.079
_refine_ls_hydrogen_treatment mixed
_refine_ls_matrix_type full
_refine_ls_number_parameters 456
_refine_ls_number_reflns 7487
_refine_ls_number_restraints 1
_refine_ls_restrained_S_all 1.079
_refine_ls_R_factor_all 0.0199
_refine_ls_R_factor_gt 0.0190
_refine_ls_shift/su_max 0.002
_refine_ls_shift/su_mean 0.000
_refine_ls_structure_factor_coef Fsqd
_refine_ls_weighting_details 'w=1/[\s^2^(Fo^2^)+(0.0216P)^2^+1.7063P] where P=(Fo^2^+2Fc^2^)/3'
_refine_ls_weighting_scheme calc
_refine_ls_wR_factor_gt 0.0468
_refine_ls_wR_factor_ref 0.0472
_reflns_Friedel_coverage 0.000
_reflns_number_gt 7264
_reflns_number_total 7487
_reflns_threshold_expression 'I > 2\s(I)'
_cod_data_source_file c9dt00703b2.cif
_cod_data_source_block cmpnd_4
_cod_depositor_comments 'Adding full bibliography for 7049422--7049425.cif.'
_cod_database_code 7049425
_shelx_space_group_comment
;
The symmetry employed for this shelxl refinement is uniquely defined
by the following loop, which should always be used as a source of
symmetry information in preference to the above space-group names.
They are only intended as comments.
;
_shelxl_version_number 2014-3

loop_
_space_group_symop_operation_xyz
'x, y, z'
'-x, -y, -z'

loop_
_atom_site_label
_atom_site_type_symbol
_atom_site_fract_x
_atom_site_fract_y
_atom_site_fract_z
_atom_site_U_iso_or_equiv
_atom_site_adp_type
_atom_site_occupancy
_atom_site_site_symmetry_order
_atom_site_calc_flag
_atom_site_refinement_flags_posn
_atom_site_refinement_flags_adp
Ir Ir 0.82841(2) 0.58039(2) 0.65944(2) 0.01349(3) Uani 1 1 d . .
N1 N 0.9127(2) 0.3647(2) 0.72441(10) 0.0166(4) Uani 1 1 d . .
N2 N 0.8471(2) 0.3305(2) 0.79402(10) 0.0170(4) Uani 1 1 d . .
N3 N 0.5945(2) 0.5230(2) 0.70552(10) 0.0162(4) Uani 1 1 d . .
N4 N 0.5798(2) 0.4706(2) 0.77892(10) 0.0154(3) Uani 1 1 d . .
N5 N 0.8723(2) 0.6282(2) 0.75677(11) 0.0172(4) Uani 1 1 d . .
N6 N 0.7985(2) 0.5601(2) 0.81993(10) 0.0171(4) Uani 1 1 d . .
C1 C 1.0275(3) 0.2535(2) 0.71798(12) 0.0187(4) Uani 1 1 d . .
C2 C 1.0366(3) 0.1492(3) 0.78368(13) 0.0218(5) Uani 1 1 d D .
C3 C 0.9224(3) 0.2006(2) 0.83152(13) 0.0197(4) Uani 1 1 d . .
C4 C 1.1261(3) 0.2525(3) 0.64888(14) 0.0246(5) Uani 1 1 d . .
H4A H 1.0863 0.3384 0.6120 0.037 Uiso 1 1 calc R U
H4B H 1.1149 0.1674 0.6325 0.037 Uiso 1 1 calc R U
H4C H 1.2420 0.2509 0.6568 0.037 Uiso 1 1 calc R U
C5 C 0.8804(3) 0.1375(3) 0.90923(14) 0.0270(5) Uani 1 1 d . .
H5A H 0.9100 0.1963 0.9394 0.040 Uiso 1 1 calc R U
H5B H 0.9415 0.0403 0.9237 0.040 Uiso 1 1 calc R U
H5C H 0.7621 0.1345 0.9156 0.040 Uiso 1 1 calc R U
C6 C 0.7258(3) 0.4357(2) 0.82038(12) 0.0163(4) Uani 1 1 d . .
C7 C 0.4490(3) 0.5217(2) 0.68038(13) 0.0189(4) Uani 1 1 d . .
C8 C 0.3420(3) 0.4694(3) 0.73770(13) 0.0211(5) Uani 1 1 d . .
C9 C 0.4275(3) 0.4369(2) 0.79988(13) 0.0183(4) Uani 1 1 d . .
C10 C 0.4156(3) 0.5677(3) 0.60147(13) 0.0254(5) Uani 1 1 d . .
H10A H 0.4746 0.6469 0.5783 0.038 Uiso 1 1 calc R U
H10B H 0.2973 0.5991 0.5955 0.038 Uiso 1 1 calc R U
H10C H 0.4529 0.4874 0.5788 0.038 Uiso 1 1 calc R U
C11 C 0.3737(3) 0.3848(3) 0.87681(14) 0.0254(5) Uani 1 1 d . .
H11A H 0.4538 0.3033 0.9001 0.038 Uiso 1 1 calc R U
H11B H 0.2659 0.3550 0.8790 0.038 Uiso 1 1 calc R U
H11C H 0.3659 0.4617 0.9021 0.038 Uiso 1 1 calc R U
C12 C 0.9677(3) 0.7091(3) 0.77599(14) 0.0210(5) Uani 1 1 d . .
C13 C 0.9541(3) 0.6915(3) 0.85141(15) 0.0255(5) Uani 1 1 d . .
C14 C 0.8492(3) 0.5960(3) 0.87837(13) 0.0222(5) Uani 1 1 d . .
C15 C 1.0739(3) 0.7993(3) 0.72415(15) 0.0262(5) Uani 1 1 d . .
H15A H 1.0954 0.7645 0.6798 0.039 Uiso 1 1 calc R U
H15B H 1.1782 0.7943 0.7462 0.039 Uiso 1 1 calc R U
H15C H 1.0179 0.8986 0.7124 0.039 Uiso 1 1 calc R U
C16 C 0.7909(3) 0.5377(3) 0.95390(14) 0.0284(5) Uani 1 1 d . .
H16A H 0.6705 0.5575 0.9574 0.043 Uiso 1 1 calc R U
H16B H 0.8357 0.5829 0.9867 0.043 Uiso 1 1 calc R U
H16C H 0.8278 0.4342 0.9674 0.043 Uiso 1 1 calc R U
C17 C 0.7388(3) 0.8024(2) 0.62008(13) 0.0183(4) Uani 1 1 d . .
C18 C 0.5750(3) 0.8431(3) 0.65824(15) 0.0253(5) Uani 1 1 d . .
C19 C 0.5099(3) 1.0024(3) 0.65360(15) 0.0238(5) Uani 1 1 d . .
C20 C 0.6332(4) 1.0927(3) 0.66628(16) 0.0322(6) Uani 1 1 d . .
C21 C 0.7090(4) 1.1812(3) 0.59882(19) 0.0359(6) Uani 1 1 d . .
C22 C 0.8141(4) 1.1064(3) 0.54543(17) 0.0320(6) Uani 1 1 d . .
C23 C 0.7279(3) 1.0214(3) 0.50750(15) 0.0262(5) Uani 1 1 d . .
C24 C 0.7499(3) 0.8572(3) 0.53780(14) 0.0248(5) Uani 1 1 d . .
C25 C 0.8133(3) 0.5417(2) 0.57101(13) 0.0196(4) Uani 1 1 d . .
O1 O 0.8097(2) 0.5174(2) 0.51535(10) 0.0284(4) Uani 1 1 d . .
S S 0.36465(7) 0.79623(6) 0.91041(3) 0.02173(11) Uani 1 1 d . .
O2 O 0.4290(3) 0.7223(3) 0.85581(14) 0.0457(6) Uani 1 1 d . .
O3 O 0.1941(2) 0.8605(2) 0.90657(13) 0.0353(5) Uani 1 1 d . .
O4 O 0.4130(3) 0.7233(2) 0.98234(12) 0.0424(5) Uani 1 1 d . .
C26 C 0.4687(4) 0.9502(3) 0.88991(19) 0.0390(7) Uani 1 1 d . .
F1 F 0.6292(3) 0.9117(3) 0.8941(2) 0.0919(11) Uani 1 1 d . .
F2 F 0.4362(3) 1.0329(2) 0.82431(13) 0.0650(7) Uani 1 1 d . .
F3 F 0.4188(3) 1.0332(2) 0.93598(14) 0.0650(7) Uani 1 1 d . .
H H 0.997(3) 0.605(3) 0.6309(14) 0.012(6) Uiso 1 1 d . .
H2 H 1.114(3) 0.066(3) 0.7948(19) 0.036(9) Uiso 1 1 d D .
H6 H 0.693(3) 0.393(3) 0.8667(16) 0.013(6) Uiso 1 1 d . .
H8 H 0.228(4) 0.463(4) 0.7348(19) 0.037(9) Uiso 1 1 d . .
H13 H 1.005(4) 0.742(3) 0.8771(18) 0.030(8) Uiso 1 1 d . .
H17 H 0.819(4) 0.846(4) 0.6375(18) 0.034(9) Uiso 1 1 d . .
H18A H 0.483(4) 0.799(4) 0.6381(18) 0.035(9) Uiso 1 1 d . .
H18B H 0.589(4) 0.802(3) 0.7118(18) 0.028(8) Uiso 1 1 d . .
H19A H 0.461(3) 1.047(3) 0.6062(16) 0.018(7) Uiso 1 1 d . .
H19B H 0.419(4) 1.005(3) 0.6889(17) 0.026(8) Uiso 1 1 d . .
H20A H 0.725(5) 1.025(5) 0.699(2) 0.064(13) Uiso 1 1 d . .
H20B H 0.569(4) 1.161(3) 0.6903(17) 0.026(8) Uiso 1 1 d . .
H21A H 0.615(5) 1.250(4) 0.571(2) 0.043(10) Uiso 1 1 d . .
H21B H 0.769(5) 1.239(4) 0.618(2) 0.047(10) Uiso 1 1 d . .
H22A H 0.858(5) 1.176(4) 0.514(2) 0.053(11) Uiso 1 1 d . .
H22B H 0.912(4) 1.040(4) 0.5741(19) 0.035(9) Uiso 1 1 d . .
H23A H 0.605(4) 1.065(3) 0.5056(18) 0.030(8) Uiso 1 1 d . .
H23B H 0.773(4) 1.040(4) 0.4589(19) 0.034(9) Uiso 1 1 d . .
H24A H 0.663(4) 0.810(4) 0.5157(18) 0.036(9) Uiso 1 1 d . .
H24B H 0.860(4) 0.821(3) 0.5209(16) 0.020(7) Uiso 1 1 d . .

loop_
_atom_site_aniso_label
_atom_site_aniso_U_11
_atom_site_aniso_U_22
_atom_site_aniso_U_33
_atom_site_aniso_U_23
_atom_site_aniso_U_13
_atom_site_aniso_U_12
Ir 0.01419(4) 0.01182(4) 0.01367(5) -0.00214(3) -0.00243(3) -0.00039(3)
N1 0.0200(9) 0.0151(9) 0.0138(9) -0.0033(7) -0.0017(7) -0.0001(7)
N2 0.0201(9) 0.0147(9) 0.0145(9) -0.0029(7) -0.0018(7) 0.0016(7)
N3 0.0195(9) 0.0148(8) 0.0135(9) -0.0012(7) -0.0043(7) -0.0022(7)
N4 0.0174(9) 0.0148(8) 0.0135(8) -0.0019(7) -0.0029(7) -0.0018(7)
N5 0.0159(9) 0.0156(9) 0.0193(9) -0.0036(7) -0.0022(7) -0.0005(7)
N6 0.0177(9) 0.0182(9) 0.0161(9) -0.0056(7) -0.0036(7) -0.0011(7)
C1 0.0204(10) 0.0163(10) 0.0184(11) -0.0047(8) -0.0046(8) 0.0022(8)
C2 0.0245(11) 0.0165(10) 0.0219(11) -0.0037(9) -0.0055(9) 0.0044(9)
C3 0.0244(11) 0.0145(10) 0.0185(11) -0.0020(8) -0.0060(8) 0.0009(8)
C4 0.0262(12) 0.0223(12) 0.0214(12) -0.0047(9) 0.0005(9) 0.0052(9)
C5 0.0353(14) 0.0217(12) 0.0185(12) -0.0005(9) -0.0033(10) 0.0045(10)
C6 0.0174(10) 0.0160(10) 0.0146(10) -0.0033(8) -0.0033(8) 0.0006(8)
C7 0.0201(10) 0.0171(10) 0.0198(11) -0.0035(8) -0.0042(8) -0.0038(8)
C8 0.0182(11) 0.0220(11) 0.0238(12) -0.0050(9) -0.0024(9) -0.0053(9)
C9 0.0198(10) 0.0146(10) 0.0204(11) -0.0040(8) 0.0002(8) -0.0032(8)
C10 0.0245(12) 0.0313(13) 0.0197(12) -0.0011(10) -0.0069(9) -0.0070(10)
C11 0.0261(12) 0.0260(12) 0.0219(12) -0.0016(10) 0.0023(9) -0.0056(10)
C12 0.0173(10) 0.0202(11) 0.0274(12) -0.0092(9) -0.0051(9) -0.0011(8)
C13 0.0227(12) 0.0303(13) 0.0287(13) -0.0154(11) -0.0076(10) -0.0032(10)
C14 0.0204(11) 0.0263(12) 0.0215(11) -0.0108(10) -0.0065(9) 0.0020(9)
C15 0.0232(12) 0.0222(12) 0.0349(14) -0.0068(10) -0.0055(10) -0.0061(9)
C16 0.0275(13) 0.0408(15) 0.0198(12) -0.0136(11) -0.0051(9) -0.0019(11)
C17 0.0191(10) 0.0136(10) 0.0200(11) -0.0015(8) -0.0029(8) 0.0008(8)
C18 0.0270(12) 0.0184(11) 0.0272(13) -0.0019(10) 0.0015(10) -0.0009(9)
C19 0.0210(11) 0.0176(11) 0.0300(13) -0.0040(10) 0.0005(10) 0.0014(9)
C20 0.0391(15) 0.0251(13) 0.0327(15) -0.0072(11) -0.0033(12) -0.0046(11)
C21 0.0362(15) 0.0204(13) 0.0513(19) -0.0059(12) -0.0025(13) -0.0086(11)
C22 0.0291(13) 0.0277(13) 0.0359(15) 0.0031(12) -0.0023(11) -0.0108(11)
C23 0.0259(12) 0.0199(11) 0.0259(13) 0.0046(10) 0.0016(10) -0.0014(9)
C24 0.0249(12) 0.0208(11) 0.0242(12) -0.0004(10) 0.0012(9) -0.0001(9)
C25 0.0209(11) 0.0179(10) 0.0190(11) -0.0014(9) -0.0029(8) -0.0037(8)
O1 0.0362(10) 0.0306(10) 0.0194(9) -0.0061(7) -0.0019(7) -0.0078(8)
S 0.0227(3) 0.0173(3) 0.0257(3) -0.0051(2) -0.0044(2) -0.0031(2)
O2 0.0574(15) 0.0413(13) 0.0474(14) -0.0294(11) 0.0061(11) -0.0089(11)
O3 0.0256(10) 0.0279(10) 0.0529(13) -0.0092(9) -0.0122(9) -0.0007(8)
O4 0.0403(12) 0.0390(12) 0.0363(12) 0.0061(10) -0.0073(9) 0.0063(9)
C26 0.0381(16) 0.0312(15) 0.0522(19) -0.0118(14) -0.0040(14) -0.0139(12)
F1 0.0319(11) 0.0608(16) 0.187(3) -0.0265(19) -0.0051(16) -0.0221(11)
F2 0.0888(18) 0.0462(13) 0.0515(14) 0.0101(10) 0.0101(12) -0.0258(12)
F3 0.0939(18) 0.0410(12) 0.0757(16) -0.0322(12) -0.0208(14) -0.0183(12)

loop_
_atom_type_symbol
_atom_type_description
_atom_type_scat_dispersion_real
_atom_type_scat_dispersion_imag
_atom_type_scat_source
C C 0.0033 0.0016 'International Tables Vol C Tables 4.2.6.8 and 6.1.1.4'
H H 0.0000 0.0000 'International Tables Vol C Tables 4.2.6.8 and 6.1.1.4'
F F 0.0171 0.0103 'International Tables Vol C Tables 4.2.6.8 and 6.1.1.4'
Ir Ir -1.4442 7.9887 'International Tables Vol C Tables 4.2.6.8 and 6.1.1.4'
N N 0.0061 0.0033 'International Tables Vol C Tables 4.2.6.8 and 6.1.1.4'
O O 0.0106 0.0060 'International Tables Vol C Tables 4.2.6.8 and 6.1.1.4'
S S 0.1246 0.1234 'International Tables Vol C Tables 4.2.6.8 and 6.1.1.4'

loop_
_geom_angle_atom_site_label_1
_geom_angle_atom_site_label_2
_geom_angle_atom_site_label_3
_geom_angle
C25 Ir N5 173.68(9)
C25 Ir C17 92.69(10)
N5 Ir C17 87.40(8)
C25 Ir N3 96.71(9)
N5 Ir N3 89.56(7)
C17 Ir N3 95.80(8)
C25 Ir N1 100.39(9)
N5 Ir N1 79.86(7)
C17 Ir N1 166.70(8)
N3 Ir N1 80.42(7)
C25 Ir H 83.4(10)
N5 Ir H 90.2(10)
C17 Ir H 90.0(10)
N3 Ir H 174.2(10)
N1 Ir H 93.8(10)
C1 N1 N2 105.85(18)
C1 N1 Ir 137.05(16)
N2 N1 Ir 116.74(13)
C3 N2 N1 111.29(18)
C3 N2 C6 128.8(2)
N1 N2 C6 119.56(18)
C7 N3 N4 105.65(18)
C7 N3 Ir 136.32(16)
N4 N3 Ir 118.02(13)
C9 N4 N3 111.46(18)
C9 N4 C6 128.75(19)
N3 N4 C6 118.79(18)
C12 N5 N6 105.99(19)
C12 N5 Ir 135.21(17)
N6 N5 Ir 118.68(14)
C14 N6 N5 110.95(19)
C14 N6 C6 127.0(2)
N5 N6 C6 118.95(18)
N1 C1 C2 109.9(2)
N1 C1 C4 121.2(2)
C2 C1 C4 129.0(2)
C3 C2 C1 107.0(2)
C3 C2 H2 126(2)
C1 C2 H2 127(2)
N2 C3 C2 106.0(2)
N2 C3 C5 123.3(2)
C2 C3 C5 130.7(2)
C1 C4 H4A 109.5
C1 C4 H4B 109.5
H4A C4 H4B 109.5
C1 C4 H4C 109.5
H4A C4 H4C 109.5
H4B C4 H4C 109.5
C3 C5 H5A 109.5
C3 C5 H5B 109.5
H5A C5 H5B 109.5
C3 C5 H5C 109.5
H5A C5 H5C 109.5
H5B C5 H5C 109.5
N4 C6 N6 112.65(18)
N4 C6 N2 110.68(18)
N6 C6 N2 109.84(18)
N4 C6 H6 105.7(17)
N6 C6 H6 110.6(17)
N2 C6 H6 107.2(17)
N3 C7 C8 110.0(2)
N3 C7 C10 122.4(2)
C8 C7 C10 127.5(2)
C9 C8 C7 106.9(2)
C9 C8 H8 126(2)
C7 C8 H8 127(2)
N4 C9 C8 106.0(2)
N4 C9 C11 123.3(2)
C8 C9 C11 130.6(2)
C7 C10 H10A 109.5
C7 C10 H10B 109.5
H10A C10 H10B 109.5
C7 C10 H10C 109.5
H10A C10 H10C 109.5
H10B C10 H10C 109.5
C9 C11 H11A 109.5
C9 C11 H11B 109.5
H11A C11 H11B 109.5
C9 C11 H11C 109.5
H11A C11 H11C 109.5
H11B C11 H11C 109.5
N5 C12 C13 109.3(2)
N5 C12 C15 124.2(2)
C13 C12 C15 126.5(2)
C14 C13 C12 107.5(2)
C14 C13 H13 128(2)
C12 C13 H13 125(2)
C13 C14 N6 106.2(2)
C13 C14 C16 130.8(2)
N6 C14 C16 123.0(2)
C12 C15 H15A 109.5
C12 C15 H15B 109.5
H15A C15 H15B 109.5
C12 C15 H15C 109.5
H15A C15 H15C 109.5
H15B C15 H15C 109.5
C14 C16 H16A 109.5
C14 C16 H16B 109.5
H16A C16 H16B 109.5
C14 C16 H16C 109.5
H16A C16 H16C 109.5
H16B C16 H16C 109.5
C18 C17 C24 116.7(2)
C18 C17 Ir 110.06(16)
C24 C17 Ir 115.23(16)
C18 C17 H17 107(2)
C24 C17 H17 105(2)
Ir C17 H17 102(2)
C17 C18 C19 118.8(2)
C17 C18 H18A 108.2(18)
C19 C18 H18A 107.9(18)
C17 C18 H18B 106.9(18)
C19 C18 H18B 103.3(18)
H18A C18 H18B 112(3)
C20 C19 C18 116.7(2)
C20 C19 H19A 108.8(17)
C18 C19 H19A 109.6(17)
C20 C19 H19B 109.8(19)
C18 C19 H19B 105.9(19)
H19A C19 H19B 106(2)
C21 C20 C19 116.0(3)
C21 C20 H20A 111(2)
C19 C20 H20A 108(2)
C21 C20 H20B 105.3(19)
C19 C20 H20B 104.2(19)
H20A C20 H20B 112(3)
C20 C21 C22 119.5(2)
C20 C21 H21A 107(2)
C22 C21 H21A 107(2)
C20 C21 H21B 103(2)
C22 C21 H21B 113(2)
H21A C21 H21B 107(3)
C23 C22 C21 116.6(2)
C23 C22 H22A 112(3)
C21 C22 H22A 105(3)
C23 C22 H22B 110.2(19)
C21 C22 H22B 106.6(19)
H22A C22 H22B 106(3)
C22 C23 C24 117.4(2)
C22 C23 H23A 108.1(18)
C24 C23 H23A 110.8(18)
C22 C23 H23B 105(2)
C24 C23 H23B 108(2)
H23A C23 H23B 107(3)
C17 C24 C23 117.1(2)
C17 C24 H24A 107.3(18)
C23 C24 H24A 111.6(18)
C17 C24 H24B 107.5(18)
C23 C24 H24B 105.4(18)
H24A C24 H24B 107(2)
O1 C25 Ir 177.6(2)
O2 S O4 114.62(15)
O2 S O3 116.53(15)
O4 S O3 113.78(14)
O2 S C26 103.61(16)
O4 S C26 103.36(16)
O3 S C26 102.49(14)
F1 C26 F2 108.8(3)
F1 C26 F3 107.7(3)
F2 C26 F3 105.7(3)
F1 C26 S 111.3(2)
F2 C26 S 112.0(2)
F3 C26 S 111.1(2)

loop_
_geom_bond_atom_site_label_1
_geom_bond_atom_site_label_2
_geom_bond_distance
Ir C25 1.837(2)
Ir N5 2.098(2)
Ir C17 2.133(2)
Ir N3 2.1631(19)
Ir N1 2.1935(19)
Ir H 1.49(3)
N1 C1 1.335(3)
N1 N2 1.374(3)
N2 C3 1.365(3)
N2 C6 1.458(3)
N3 C7 1.336(3)
N3 N4 1.369(3)
N4 C9 1.360(3)
N4 C6 1.444(3)
N5 C12 1.341(3)
N5 N6 1.374(3)
N6 C14 1.367(3)
N6 C6 1.447(3)
C1 C2 1.405(3)
C1 C4 1.491(3)
C2 C3 1.375(3)
C2 H2 0.935(18)
C3 C5 1.494(3)
C4 H4A 0.9800
C4 H4B 0.9800
C4 H4C 0.9800
C5 H5A 0.9800
C5 H5B 0.9800
C5 H5C 0.9800
C6 H6 0.92(3)
C7 C8 1.399(3)
C7 C10 1.495(3)
C8 C9 1.373(3)
C8 H8 0.96(4)
C9 C11 1.486(3)
C10 H10A 0.9800
C10 H10B 0.9800
C10 H10C 0.9800
C11 H11A 0.9800
C11 H11B 0.9800
C11 H11C 0.9800
C12 C13 1.403(4)
C12 C15 1.490(4)
C13 C14 1.364(4)
C13 H13 0.94(3)
C14 C16 1.485(4)
C15 H15A 0.9800
C15 H15B 0.9800
C15 H15C 0.9800
C16 H16A 0.9800
C16 H16B 0.9800
C16 H16C 0.9800
C17 C18 1.520(3)
C17 C24 1.528(3)
C17 H17 0.97(4)
C18 C19 1.539(3)
C18 H18A 1.08(3)
C18 H18B 1.01(3)
C19 C20 1.531(4)
C19 H19A 0.99(3)
C19 H19B 0.96(3)
C20 C21 1.516(4)
C20 H20A 1.05(4)
C20 H20B 0.96(3)
C21 C22 1.524(5)
C21 H21A 1.02(4)
C21 H21B 0.96(4)
C22 C23 1.523(4)
C22 H22A 0.90(4)
C22 H22B 1.05(3)
C23 C24 1.550(3)
C23 H23A 1.03(3)
C23 H23B 0.96(4)
C24 H24A 1.08(4)
C24 H24B 0.98(3)
C25 O1 1.148(3)
S O2 1.426(2)
S O4 1.435(2)
S O3 1.440(2)
S C26 1.808(3)
C26 F1 1.318(4)
C26 F2 1.331(4)
C26 F3 1.332(4)

loop_
_geom_torsion_atom_site_label_1
_geom_torsion_atom_site_label_2
_geom_torsion_atom_site_label_3
_geom_torsion_atom_site_label_4
_geom_torsion
C1 N1 N2 C3 1.4(3)
Ir N1 N2 C3 -172.94(15)
C1 N1 N2 C6 175.2(2)
Ir N1 N2 C6 0.9(2)
C7 N3 N4 C9 -0.1(2)
Ir N3 N4 C9 -178.91(14)
C7 N3 N4 C6 169.48(19)
Ir N3 N4 C6 -9.4(2)
C12 N5 N6 C14 -1.0(2)
Ir N5 N6 C14 175.71(15)
C12 N5 N6 C6 -162.44(19)
Ir N5 N6 C6 14.3(2)
N2 N1 C1 C2 -0.7(3)
Ir N1 C1 C2 171.82(17)
N2 N1 C1 C4 -179.9(2)
Ir N1 C1 C4 -7.4(4)
N1 C1 C2 C3 -0.2(3)
C4 C1 C2 C3 179.0(2)
N1 N2 C3 C2 -1.5(3)
C6 N2 C3 C2 -174.6(2)
N1 N2 C3 C5 178.1(2)
C6 N2 C3 C5 4.9(4)
C1 C2 C3 N2 1.0(3)
C1 C2 C3 C5 -178.5(3)
C9 N4 C6 N6 -126.8(2)
N3 N4 C6 N6 65.7(3)
C9 N4 C6 N2 109.8(2)
N3 N4 C6 N2 -57.7(3)
C14 N6 C6 N4 132.3(2)
N5 N6 C6 N4 -69.6(2)
C14 N6 C6 N2 -103.8(2)
N5 N6 C6 N2 54.3(2)
C3 N2 C6 N4 -124.6(2)
N1 N2 C6 N4 62.8(3)
C3 N2 C6 N6 110.4(3)
N1 N2 C6 N6 -62.2(2)
N4 N3 C7 C8 0.3(3)
Ir N3 C7 C8 178.88(17)
N4 N3 C7 C10 -178.4(2)
Ir N3 C7 C10 0.2(4)
N3 C7 C8 C9 -0.5(3)
C10 C7 C8 C9 178.1(2)
N3 N4 C9 C8 -0.2(3)
C6 N4 C9 C8 -168.5(2)
N3 N4 C9 C11 -176.7(2)
C6 N4 C9 C11 15.0(4)
C7 C8 C9 N4 0.4(3)
C7 C8 C9 C11 176.6(2)
N6 N5 C12 C13 0.1(3)
Ir N5 C12 C13 -175.79(17)
N6 N5 C12 C15 178.6(2)
Ir N5 C12 C15 2.7(4)
N5 C12 C13 C14 0.8(3)
C15 C12 C13 C14 -177.6(2)
C12 C13 C14 N6 -1.4(3)
C12 C13 C14 C16 179.8(3)
N5 N6 C14 C13 1.5(3)
C6 N6 C14 C13 161.1(2)
N5 N6 C14 C16 -179.5(2)
C6 N6 C14 C16 -20.0(4)
C24 C17 C18 C19 -62.1(3)
Ir C17 C18 C19 164.14(19)
C17 C18 C19 C20 -45.6(3)
C18 C19 C20 C21 99.0(3)
C19 C20 C21 C22 -62.5(4)
C20 C21 C22 C23 63.7(4)
C21 C22 C23 C24 -99.7(3)
C18 C17 C24 C23 63.3(3)
Ir C17 C24 C23 -165.26(18)
C22 C23 C24 C17 42.9(3)
O2 S C26 F1 -61.2(3)
O4 S C26 F1 58.7(3)
O3 S C26 F1 177.2(3)
O2 S C26 F2 60.9(3)
O4 S C26 F2 -179.3(2)
O3 S C26 F2 -60.8(3)
O2 S C26 F3 178.7(2)
O4 S C26 F3 -61.4(3)
O3 S C26 F3 57.1(3)
